data_9004172
loop_
_publ_author_name
'Hassan, I.'
'Grundy, H. D.'

_publ_section_title
;
 The character of the cancrinite-vishnevite solid-solution series
;
_journal_name_full 'The Canadian Mineralogist'
_journal_page_first 333
_journal_page_last 349
_journal_volume 22
_journal_year 1984
_chemical_formula_sum 'Al3 Ca0.06 K0.51 Na3.25 O14.67 S0.24 Si3'
_chemical_name_mineral Vishnevite
_space_group_IT_number 173
_symmetry_space_group_name_Hall 'P 6c'
_symmetry_space_group_name_H-M 'P 63'
_cell_angle_alpha 90
_cell_angle_beta 90
_cell_angle_gamma 120
_cell_length_a 12.685(6)
_cell_length_b 12.685(6)
_cell_length_c 5.179(1)
_cell_formula_units_Z 2
_cell_volume 721.701
_database_code_amcsd 0005197
_exptl_crystal_density_diffrn 2.322
_cod_depositor_comments
;
 Correcting the values of isotropic and anisotropic temperature factors
 after consulting the original publication. Anisotropic values for
 atoms 'O51', 'O52', 'S', 'O7' were removed and the U11 component value
 for atom 'O6' was changed from '4.05980' to '0.05980'. Isotropic values
 were added for all atoms instead of the unknown ('?') values. Standard
 uncertainty values were added for cell constants, isotropic parameters
 and the atomic coordinates.

 Antanas Vaitkus,
 2017-05-12

 Adding the _atom_site_type_symbol data item.

 Antanas Vaitkus,
 2017-05-12
;
_cod_original_formula_sum 'O14.67 Si3 Al3 S.24 Na3.25 K.51 Ca.06'
_cod_database_code 9004172

loop_
_space_group_symop_operation_xyz
x,y,z
x-y,x,1/2+z
-y,x-y,z
-x,-y,1/2+z
-x+y,-x,z
y,-x+y,1/2+z

loop_
_atom_site_aniso_label
_atom_site_aniso_U_11
_atom_site_aniso_U_22
_atom_site_aniso_U_33
_atom_site_aniso_U_12
_atom_site_aniso_U_13
_atom_site_aniso_U_23
O1 0.0129(13) 0.0247(15) 0.0167(14) 0.0123(12) 0.0019(11) 0.0027(13)
O2 0.0227(14) 0.0133(20) 0.0314(20) 0.0106(11) 0.0030(19) 0.0013(18)
O3 0.0141(13) 0.0259(16) 0.0104(15) 0.0085(12) 0.0037(12) 0.0043(13)
O4 0.0221(14) 0.0265(16) 0.0093(16) 0.0171(13) -0.0001(12) 0.0033(13)
SiT1 0.0089(4) 0.0102(4) 0.0081(4) 0.0057(4) 0.0004(7) 0.0011(7)
AlT2 0.0077(4) 0.0104(4) 0.0081(4) 0.0048(3) 0.0004(6) 0.0011(6)
O6 0.0598(102) 0.0818(219) 0.0278(81) 0.0354(162) 0.0051(61) 0.0058(104)
Na1 0.0253 0.0253 0.05660 0.0127(31) 0.00000 0.00000
Na2 0.0472(15) 0.1326(29) 0.0305(17) 0.0678(19) -0.0070(13) -0.0133(18)
K2 0.0472(15) 0.1326(29) 0.0305(17) 0.0678(19) -0.0070(13) -0.0133(18)
Ca2 0.0472(15) 0.1326(29) 0.0305(17) 0.0678(19) -0.0070(13) -0.0133(18)

loop_
_atom_site_label
_atom_site_type_symbol
_atom_site_fract_x
_atom_site_fract_y
_atom_site_fract_z
_atom_site_occupancy
_atom_site_U_iso_or_equiv
O1 O 0.2017(3) 0.4049(3) 0.6698(8) 1.00000 0.0181
O2 O 0.1175(3) 0.5527(3) 0.7278(11) 1.00000 0.0225
O3 O 0.0406(3) 0.3599(3) 0.0393(7) 1.00000 0.0168
O4 O 0.3255(3) 0.3522(3) 0.0561(7) 1.00000 0.0193
SiT1 Si 0.3380(1) 0.4137(1) 0.7506(5) 1.00000 0.0090
AlT2 Al 0.0831(1) 0.4124(1) 0.75000 1.00000 0.0087
O51 O 0.0615(18) 0.1133(18) 0.6725(39) 0.24000 0.0346
O52 O 0.0496(28) 0.1090(26) 0.9541(63) 0.24000 0.0637
S S 0.00000 0.00000 0.2918(35) 0.24000 0.0489
O7 O 0.00000 0.00000 0.0737(83) 0.24000 0.0454
O6 O 0.6184(14) 0.3043(35) 0.6893(30) 0.33000 0.0564
Na1 Na 0.66667 0.33333 0.1272(12) 1.00000 0.0357
Na2 Na 0.1319(3) 0.2611(4) 0.2885(6) 0.75000 0.0701
K2 K 0.1319(3) 0.2611(4) 0.2885(6) 0.17000 0.0701
Ca2 Ca 0.1319(3) 0.2611(4) 0.2885(6) 0.02000 0.0701

loop_
_cod_related_entry_id
_cod_related_entry_database
_cod_related_entry_code
1 AMCSD 0005197
